data_9011250
loop_
_publ_author_name
'Marsh, R. E.'
'Herbstein, F. H.'

_publ_section_title
;
 More space-group changes
;
_journal_coden_ASTM ASBSDK
_journal_issue 1
_journal_name_full
;
 Acta Crystallographica, Section B: Structural Science
;
_journal_page_first 77
_journal_page_last 88
_journal_paper_doi 10.1107/s0108768187009492
_journal_volume 44
_journal_year 1988
_chemical_formula_structural KHo2F7
_chemical_formula_sum 'F7 Ho2 K'
_space_group_IT_number 12
_symmetry_space_group_name_Hall '-C 2y'
_symmetry_space_group_name_H-M 'C 1 2/m 1'
_cell_angle_alpha 90
_cell_angle_beta 125.33
_cell_angle_gamma 90
_cell_length_a 14.287
_cell_length_b 8.004
_cell_length_c 11.950
_cell_formula_units_Z 8
_cell_volume 1114.855
_database_code_amcsd 0009817
_exptl_crystal_density_diffrn 5.981
_cod_original_formula_sum 'K Ho2 F7'
_cod_database_code 9011250
_amcsd_formula_title KHo2F7

loop_
_space_group_symop_operation_xyz
x,y,z
1/2+x,1/2+y,z
x,-y,z
1/2+x,1/2-y,z
-x,y,-z
1/2-x,1/2+y,-z
-x,-y,-z
1/2-x,1/2-y,-z

loop_
_atom_site_label
_atom_site_fract_x
_atom_site_fract_y
_atom_site_fract_z
_atom_site_U_iso_or_equiv
K1 0.23380 0.00000 0.65260 0.02090
K2 0.26210 0.00000 0.01950 0.01360
Ho1 0.50000 0.24075 0.00000 0.07960
Ho2 0.75946 0.00000 0.67845 0.07020
Ho3 0.02370 0.76275 0.68185 0.06810
F1 0.10180 0.23480 0.91600 0.01340
F2 0.11700 0.23610 0.23690 0.01250
F3 0.39550 0.50000 0.24940 0.01360
F4 0.39540 0.00000 0.92570 0.01400
F5 0.38670 0.50000 0.61790 0.01110
F6 0.16320 0.33310 0.49990 0.01690
F7 0.17420 0.32940 0.74050 0.01430
F8 0.49560 0.00000 0.26320 0.01680
F9 0.50000 0.32130 0.50000 0.01920
F10 0.39510 0.50000 0.91280 0.01300

loop_
_cod_related_entry_id
_cod_related_entry_database
_cod_related_entry_code
1 AMCSD 0009817
